data_4346530
loop_
_publ_author_name
'Maddock, Lewis C. H.'
'Cadenbach, Thomas'
'Kennedy, Alan R.'
'Borilovic, Ivana'
'Arom\'i, Guillem'
'Hevia, Eva'

_publ_section_title
;
 Accessing sodium ferrate complexes containing neutral and anionic
 N-heterocyclic carbene ligands: structural, synthetic, and magnetic
 insights.
;
_journal_issue 18
_journal_name_full 'Inorganic chemistry'
_journal_page_first 9201
_journal_page_last 9210
_journal_paper_doi 10.1021/acs.inorgchem.5b01638
_journal_volume 54
_journal_year 2015
_chemical_formula_sum 'C51 H95 Fe N4 Na O3 Si4'
_chemical_formula_weight 1003.50
_space_group_crystal_system orthorhombic
_space_group_IT_number 19
_space_group_name_Hall 'P 2ac 2ab'
_space_group_name_H-M_alt 'P 21 21 21'
_atom_sites_solution_hydrogens geom
_audit_creation_method SHELXL-2013
_cell_angle_alpha 90
_cell_angle_beta 90
_cell_angle_gamma 90
_cell_formula_units_Z 4
_cell_length_a 15.2296(3)
_cell_length_b 18.0203(4)
_cell_length_c 21.9241(6)
_cell_measurement_reflns_used 11587
_cell_measurement_temperature 123(2)
_cell_measurement_theta_max 30.1396
_cell_measurement_theta_min 3.0430
_cell_volume 6016.9(2)
_computing_structure_refinement 'SHELXL-2013 (Sheldrick, 2013)'
_diffrn_ambient_temperature 123(2)
_diffrn_detector_area_resol_mean 16.0727
_diffrn_measured_fraction_theta_full 0.996
_diffrn_measured_fraction_theta_max 0.892
_diffrn_measurement_device_type 'Xcalibur, Eos'
_diffrn_radiation_monochromator graphite
_diffrn_radiation_source 'Enhance (Mo) X-ray Source'
_diffrn_radiation_type 'Mo K\a'
_diffrn_radiation_wavelength 0.7107
_diffrn_reflns_av_R_equivalents 0.0418
_diffrn_reflns_av_unetI/netI 0.1051
_diffrn_reflns_Laue_measured_fraction_full 0.996
_diffrn_reflns_Laue_measured_fraction_max 0.892
_diffrn_reflns_limit_h_max 21
_diffrn_reflns_limit_h_min -20
_diffrn_reflns_limit_k_max 21
_diffrn_reflns_limit_k_min -25
_diffrn_reflns_limit_l_max 30
_diffrn_reflns_limit_l_min -24
_diffrn_reflns_number 25202
_diffrn_reflns_point_group_measured_fraction_full 0.893
_diffrn_reflns_point_group_measured_fraction_max 0.782
_diffrn_reflns_theta_full 27.000
_diffrn_reflns_theta_max 30.207
_diffrn_reflns_theta_min 3.049
_exptl_absorpt_coefficient_mu 0.377
_exptl_absorpt_correction_T_max 1.00000
_exptl_absorpt_correction_T_min 0.89440
_exptl_absorpt_correction_type multi-scan
_exptl_absorpt_process_details
;
CrysAlisPro, Oxford Diffraction Ltd.,
Version 1.171.34.40 (release 27-08-2010 CrysAlis171 .NET)
(compiled Aug 27 2010,11:50:40)
Empirical absorption correction using spherical harmonics,
 implemented in SCALE3 ABSPACK scaling algorithm.
;
_exptl_crystal_colour green
_exptl_crystal_density_diffrn 1.108
_exptl_crystal_description plates
_exptl_crystal_F_000 2184
_exptl_crystal_size_max 0.4
_exptl_crystal_size_mid 0.4
_exptl_crystal_size_min 0.1
_refine_diff_density_max 1.117
_refine_diff_density_min -0.610
_refine_diff_density_rms 0.065
_refine_ls_abs_structure_details
;
 Flack x determined using 3048 quotients [(I+)-(I-)]/[(I+)+(I-)]
 (Parsons and Flack (2004), Acta Cryst. A60, s61).
;
_refine_ls_abs_structure_Flack -0.019(14)
_refine_ls_extinction_method none
_refine_ls_goodness_of_fit_ref 1.053
_refine_ls_hydrogen_treatment constr
_refine_ls_matrix_type full
_refine_ls_number_parameters 597
_refine_ls_number_reflns 13981
_refine_ls_number_restraints 0
_refine_ls_restrained_S_all 1.053
_refine_ls_R_factor_all 0.0827
_refine_ls_R_factor_gt 0.0567
_refine_ls_shift/su_max 0.001
_refine_ls_shift/su_mean 0.000
_refine_ls_structure_factor_coef Fsqd
_refine_ls_weighting_details 'w=1/[\s^2^(Fo^2^)+(0.0275P)^2^] where P=(Fo^2^+2Fc^2^)/3'
_refine_ls_weighting_scheme calc
_refine_ls_wR_factor_gt 0.0971
_refine_ls_wR_factor_ref 0.1093
_reflns_Friedel_coverage 0.613
_reflns_Friedel_fraction_full 0.769
_reflns_Friedel_fraction_max 0.650
_reflns_number_gt 10724
_reflns_number_total 13981
_reflns_threshold_expression 'I > 2\s(I)'
_cod_data_source_file ic5b01638_si_002.cif
_cod_data_source_block lewis_20
_cod_database_code 4346530
_shelx_space_group_comment
;
The symmetry employed for this shelxl refinement is uniquely defined
by the following loop, which should always be used as a source of
symmetry information in preference to the above space-group names.
They are only intended as comments.
;
_shelxl_version_number 2013-3

loop_
_space_group_symop_operation_xyz
'x, y, z'
'-x+1/2, -y, z+1/2'
'-x, y+1/2, -z+1/2'
'x+1/2, -y+1/2, -z'

loop_
_atom_site_label
_atom_site_type_symbol
_atom_site_fract_x
_atom_site_fract_y
_atom_site_fract_z
_atom_site_U_iso_or_equiv
_atom_site_adp_type
_atom_site_occupancy
_atom_site_site_symmetry_order
_atom_site_calc_flag
_atom_site_refinement_flags_posn
_atom_site_refinement_flags_adp
Fe1 Fe 0.15392(3) 0.50658(3) 0.53115(2) 0.01882(12) Uani 1 1 d . .
C1 C -0.1996(2) 0.4843(2) 0.56273(18) 0.0239(8) Uani 1 1 d . .
Si1 Si 0.13766(7) 0.55024(7) 0.39666(5) 0.0296(3) Uani 1 1 d . .
Si2 Si 0.08595(7) 0.39238(6) 0.42607(6) 0.0278(3) Uani 1 1 d . .
C2 C -0.0920(2) 0.53931(18) 0.63385(16) 0.0164(7) Uani 1 1 d . .
Si3 Si 0.31128(7) 0.59893(6) 0.58587(6) 0.0272(3) Uani 1 1 d . .
C3 C -0.2629(2) 0.5359(2) 0.54428(18) 0.0288(10) Uani 1 1 d . .
Si4 Si 0.34287(7) 0.43863(6) 0.55936(6) 0.0302(3) Uani 1 1 d . .
C4 C 0.0321(2) 0.52847(19) 0.57059(18) 0.0194(8) Uani 1 1 d . .
Na1 Na -0.20500(10) 0.55326(8) 0.71643(7) 0.0262(4) Uani 1 1 d . .
O1 O -0.31420(17) 0.64424(15) 0.71390(14) 0.0337(7) Uani 1 1 d . .
O2 O -0.2946(2) 0.45718(16) 0.74842(15) 0.0400(8) Uani 1 1 d . .
O3 O -0.15966(19) 0.57987(17) 0.81341(13) 0.0397(8) Uani 1 1 d . .
N1 N -0.11310(17) 0.51018(16) 0.57868(14) 0.0168(6) Uani 1 1 d . .
N2 N -0.00356(18) 0.55106(16) 0.62756(14) 0.0172(6) Uani 1 1 d . .
N3 N 0.12737(19) 0.47659(16) 0.44538(14) 0.0226(7) Uani 1 1 d . .
N4 N 0.27413(18) 0.51302(17) 0.56430(15) 0.0226(7) Uani 1 1 d . .
C5 C -0.0399(2) 0.5041(2) 0.54063(17) 0.0196(7) Uani 1 1 d . .
H5 H -0.0406 0.4856 0.5000 0.023 Uiso 1 1 calc R U
C6 C -0.3450(3) 0.5083(3) 0.5284(2) 0.0419(11) Uani 1 1 d . .
H6 H -0.3895 0.5417 0.5153 0.050 Uiso 1 1 calc R U
C7 C -0.3629(3) 0.4335(3) 0.5311(2) 0.0522(14) Uani 1 1 d . .
H7 H -0.4196 0.4159 0.5202 0.063 Uiso 1 1 calc R U
C8 C -0.2996(3) 0.3839(3) 0.5496(2) 0.0439(13) Uani 1 1 d . .
H8 H -0.3133 0.3325 0.5515 0.053 Uiso 1 1 calc R U
C9 C -0.2158(3) 0.4079(2) 0.5656(2) 0.0309(10) Uani 1 1 d . .
C10 C -0.2400(3) 0.6161(3) 0.5372(2) 0.0382(11) Uani 1 1 d . .
H10 H -0.1926 0.6273 0.5674 0.046 Uiso 1 1 calc R U
C11 C -0.2029(4) 0.6325(3) 0.4736(3) 0.074(2) Uani 1 1 d . .
H11A H -0.2486 0.6242 0.4429 0.111 Uiso 1 1 calc R U
H11B H -0.1530 0.5996 0.4655 0.111 Uiso 1 1 calc R U
H11C H -0.1834 0.6843 0.4717 0.111 Uiso 1 1 calc R U
C12 C -0.3167(3) 0.6694(3) 0.5506(2) 0.0531(15) Uani 1 1 d . .
H12A H -0.2950 0.7206 0.5505 0.080 Uiso 1 1 calc R U
H12B H -0.3419 0.6577 0.5905 0.080 Uiso 1 1 calc R U
H12C H -0.3618 0.6637 0.5190 0.080 Uiso 1 1 calc R U
C13 C -0.1464(3) 0.3543(2) 0.5873(2) 0.0339(10) Uani 1 1 d . .
H13 H -0.0880 0.3785 0.5811 0.041 Uiso 1 1 calc R U
C14 C -0.1559(4) 0.3387(3) 0.6551(2) 0.0619(16) Uani 1 1 d . .
H14A H -0.2119 0.3134 0.6626 0.093 Uiso 1 1 calc R U
H14B H -0.1547 0.3856 0.6777 0.093 Uiso 1 1 calc R U
H14C H -0.1074 0.3070 0.6687 0.093 Uiso 1 1 calc R U
C15 C -0.1461(3) 0.2818(2) 0.5513(3) 0.0563(15) Uani 1 1 d . .
H15A H -0.1434 0.2927 0.5076 0.084 Uiso 1 1 calc R U
H15B H -0.1998 0.2539 0.5602 0.084 Uiso 1 1 calc R U
H15C H -0.0949 0.2521 0.5631 0.084 Uiso 1 1 calc R U
C16 C 0.0463(2) 0.5865(2) 0.67502(17) 0.0192(8) Uani 1 1 d . .
C17 C 0.0900(2) 0.5419(2) 0.71681(19) 0.0247(9) Uani 1 1 d . .
C18 C 0.1367(2) 0.5773(2) 0.7638(2) 0.0311(10) Uani 1 1 d . .
H18 H 0.1678 0.5484 0.7928 0.037 Uiso 1 1 calc R U
C19 C 0.1376(3) 0.6536(2) 0.7681(2) 0.0328(10) Uani 1 1 d . .
H19 H 0.1685 0.6769 0.8006 0.039 Uiso 1 1 calc R U
C20 C 0.0936(3) 0.6967(2) 0.7253(2) 0.0309(10) Uani 1 1 d . .
H20 H 0.0958 0.7492 0.7285 0.037 Uiso 1 1 calc R U
C21 C 0.0467(2) 0.6647(2) 0.67799(18) 0.0216(8) Uani 1 1 d . .
C22 C 0.0869(3) 0.4577(2) 0.7134(2) 0.0337(11) Uani 1 1 d . .
H22 H 0.0644 0.4441 0.6721 0.040 Uiso 1 1 calc R U
C23 C 0.0220(3) 0.4273(3) 0.7602(3) 0.0633(18) Uani 1 1 d . .
H23A H -0.0343 0.4531 0.7560 0.095 Uiso 1 1 calc R U
H23B H 0.0452 0.4353 0.8014 0.095 Uiso 1 1 calc R U
H23C H 0.0135 0.3741 0.7533 0.095 Uiso 1 1 calc R U
C24 C 0.1768(3) 0.4223(2) 0.7208(2) 0.0476(13) Uani 1 1 d . .
H24A H 0.1720 0.3686 0.7143 0.071 Uiso 1 1 calc R U
H24B H 0.1990 0.4320 0.7619 0.071 Uiso 1 1 calc R U
H24C H 0.2173 0.4434 0.6907 0.071 Uiso 1 1 calc R U
C25 C -0.0032(3) 0.7115(2) 0.6326(2) 0.0292(10) Uani 1 1 d . .
H25 H -0.0111 0.6812 0.5948 0.035 Uiso 1 1 calc R U
C26 C -0.0947(3) 0.7297(2) 0.6574(2) 0.0414(12) Uani 1 1 d . .
H26A H -0.1262 0.7606 0.6279 0.062 Uiso 1 1 calc R U
H26B H -0.0890 0.7565 0.6961 0.062 Uiso 1 1 calc R U
H26C H -0.1273 0.6835 0.6642 0.062 Uiso 1 1 calc R U
C27 C 0.0430(3) 0.7834(2) 0.6143(2) 0.0401(12) Uani 1 1 d . .
H27A H 0.1013 0.7719 0.5980 0.060 Uiso 1 1 calc R U
H27B H 0.0489 0.8156 0.6501 0.060 Uiso 1 1 calc R U
H27C H 0.0083 0.8089 0.5830 0.060 Uiso 1 1 calc R U
C28 C 0.0611(3) 0.6281(3) 0.4165(2) 0.0500(14) Uani 1 1 d . .
H28A H 0.0695 0.6691 0.3877 0.075 Uiso 1 1 calc R U
H28B H 0.0736 0.6454 0.4580 0.075 Uiso 1 1 calc R U
H28C H 0.0003 0.6105 0.4142 0.075 Uiso 1 1 calc R U
C29 C 0.1136(3) 0.5273(3) 0.3144(2) 0.0488(14) Uani 1 1 d . .
H29A H 0.1210 0.5719 0.2893 0.073 Uiso 1 1 calc R U
H29B H 0.0531 0.5093 0.3107 0.073 Uiso 1 1 calc R U
H29C H 0.1542 0.4887 0.3003 0.073 Uiso 1 1 calc R U
C30 C 0.2525(3) 0.5883(2) 0.3984(2) 0.0380(11) Uani 1 1 d . .
H30A H 0.2938 0.5500 0.3847 0.057 Uiso 1 1 calc R U
H30B H 0.2673 0.6034 0.4401 0.057 Uiso 1 1 calc R U
H30C H 0.2564 0.6314 0.3712 0.057 Uiso 1 1 calc R U
C31 C 0.0763(3) 0.3271(2) 0.4921(2) 0.0431(12) Uani 1 1 d . .
H31A H 0.0360 0.2867 0.4816 0.065 Uiso 1 1 calc R U
H31B H 0.0537 0.3539 0.5277 0.065 Uiso 1 1 calc R U
H31C H 0.1342 0.3065 0.5017 0.065 Uiso 1 1 calc R U
C32 C 0.1550(3) 0.3422(3) 0.3682(2) 0.0469(12) Uani 1 1 d . .
H32A H 0.1481 0.3659 0.3283 0.070 Uiso 1 1 calc R U
H32B H 0.1362 0.2903 0.3657 0.070 Uiso 1 1 calc R U
H32C H 0.2168 0.3443 0.3806 0.070 Uiso 1 1 calc R U
C33 C -0.0280(3) 0.3959(3) 0.3927(2) 0.0441(12) Uani 1 1 d . .
H33A H -0.0301 0.4337 0.3606 0.066 Uiso 1 1 calc R U
H33B H -0.0702 0.4085 0.4248 0.066 Uiso 1 1 calc R U
H33C H -0.0428 0.3474 0.3753 0.066 Uiso 1 1 calc R U
C34 C 0.2258(3) 0.6702(2) 0.5703(2) 0.0379(12) Uani 1 1 d . .
H34A H 0.2203 0.6775 0.5261 0.057 Uiso 1 1 calc R U
H34B H 0.2426 0.7171 0.5896 0.057 Uiso 1 1 calc R U
H34C H 0.1694 0.6535 0.5869 0.057 Uiso 1 1 calc R U
C35 C 0.3375(3) 0.6064(3) 0.6695(2) 0.0421(11) Uani 1 1 d . .
H35A H 0.3878 0.5745 0.6791 0.063 Uiso 1 1 calc R U
H35B H 0.2865 0.5906 0.6935 0.063 Uiso 1 1 calc R U
H35C H 0.3519 0.6580 0.6795 0.063 Uiso 1 1 calc R U
C36 C 0.4131(3) 0.6290(3) 0.5439(2) 0.0418(12) Uani 1 1 d . .
H36A H 0.4021 0.6279 0.4999 0.063 Uiso 1 1 calc R U
H36B H 0.4615 0.5951 0.5538 0.063 Uiso 1 1 calc R U
H36C H 0.4289 0.6795 0.5563 0.063 Uiso 1 1 calc R U
C37 C 0.2859(3) 0.3499(2) 0.5760(3) 0.0590(17) Uani 1 1 d . .
H37A H 0.2542 0.3333 0.5396 0.089 Uiso 1 1 calc R U
H37B H 0.2444 0.3572 0.6095 0.089 Uiso 1 1 calc R U
H37C H 0.3293 0.3122 0.5876 0.089 Uiso 1 1 calc R U
C38 C 0.4343(3) 0.4408(3) 0.6170(2) 0.0430(12) Uani 1 1 d . .
H38A H 0.4708 0.3965 0.6123 0.064 Uiso 1 1 calc R U
H38B H 0.4094 0.4420 0.6582 0.064 Uiso 1 1 calc R U
H38C H 0.4703 0.4852 0.6105 0.064 Uiso 1 1 calc R U
C39 C 0.3926(3) 0.4302(3) 0.4814(2) 0.0482(13) Uani 1 1 d . .
H39A H 0.4328 0.3878 0.4805 0.072 Uiso 1 1 calc R U
H39B H 0.4249 0.4757 0.4716 0.072 Uiso 1 1 calc R U
H39C H 0.3459 0.4227 0.4512 0.072 Uiso 1 1 calc R U
C40 C -0.4072(3) 0.6266(2) 0.7164(2) 0.0369(11) Uani 1 1 d . .
H40A H -0.4197 0.5922 0.7505 0.044 Uiso 1 1 calc R U
H40B H -0.4266 0.6033 0.6778 0.044 Uiso 1 1 calc R U
C41 C -0.4535(3) 0.6998(3) 0.7261(3) 0.0451(13) Uani 1 1 d . .
H41A H -0.4714 0.7220 0.6867 0.054 Uiso 1 1 calc R U
H41B H -0.5061 0.6935 0.7520 0.054 Uiso 1 1 calc R U
C42 C -0.3856(3) 0.7471(2) 0.7574(3) 0.0443(13) Uani 1 1 d . .
H42A H -0.3965 0.8006 0.7505 0.053 Uiso 1 1 calc R U
H42B H -0.3837 0.7372 0.8018 0.053 Uiso 1 1 calc R U
C43 C -0.3028(3) 0.7218(2) 0.7262(2) 0.0386(11) Uani 1 1 d . .
H43A H -0.2936 0.7496 0.6878 0.046 Uiso 1 1 calc R U
H43B H -0.2513 0.7298 0.7531 0.046 Uiso 1 1 calc R U
C44 C -0.3681(3) 0.4271(3) 0.7159(2) 0.0486(13) Uani 1 1 d . .
H44A H -0.3536 0.4211 0.6722 0.058 Uiso 1 1 calc R U
H44B H -0.4195 0.4605 0.7195 0.058 Uiso 1 1 calc R U
C45 C -0.3878(4) 0.3538(3) 0.7438(3) 0.073(2) Uani 1 1 d . .
H45A H -0.4498 0.3519 0.7575 0.088 Uiso 1 1 calc R U
H45B H -0.3781 0.3135 0.7139 0.088 Uiso 1 1 calc R U
C46 C -0.3279(5) 0.3452(3) 0.7965(3) 0.080(2) Uani 1 1 d . .
H46A H -0.3609 0.3304 0.8335 0.096 Uiso 1 1 calc R U
H46B H -0.2826 0.3072 0.7880 0.096 Uiso 1 1 calc R U
C47 C -0.2875(5) 0.4188(3) 0.8046(3) 0.079(2) Uani 1 1 d . .
H47A H -0.3182 0.4466 0.8372 0.095 Uiso 1 1 calc R U
H47B H -0.2250 0.4135 0.8163 0.095 Uiso 1 1 calc R U
C48 C -0.2180(3) 0.5981(3) 0.8618(2) 0.0488(14) Uani 1 1 d . .
H48A H -0.2134 0.5611 0.8950 0.059 Uiso 1 1 calc R U
H48B H -0.2794 0.5990 0.8469 0.059 Uiso 1 1 calc R U
C49 C -0.1914(5) 0.6731(3) 0.8841(3) 0.075(2) Uani 1 1 d . .
H49A H -0.2000 0.6774 0.9287 0.090 Uiso 1 1 calc R U
H49B H -0.2254 0.7126 0.8635 0.090 Uiso 1 1 calc R U
C50 C -0.0961(5) 0.6776(4) 0.8679(3) 0.088(2) Uani 1 1 d . .
H50A H -0.0595 0.6803 0.9052 0.106 Uiso 1 1 calc R U
H50B H -0.0844 0.7221 0.8426 0.106 Uiso 1 1 calc R U
C51 C -0.0763(3) 0.6074(4) 0.8325(3) 0.0642(17) Uani 1 1 d . .
H51A H -0.0387 0.6184 0.7967 0.077 Uiso 1 1 calc R U
H51B H -0.0460 0.5707 0.8586 0.077 Uiso 1 1 calc R U

loop_
_atom_site_aniso_label
_atom_site_aniso_U_11
_atom_site_aniso_U_22
_atom_site_aniso_U_33
_atom_site_aniso_U_23
_atom_site_aniso_U_13
_atom_site_aniso_U_12
Fe1 0.0148(2) 0.0224(3) 0.0193(3) -0.0008(2) 0.0010(2) 0.0000(2)
C1 0.0172(17) 0.033(2) 0.022(2) -0.0041(19) 0.0019(16) -0.0042(15)
Si1 0.0298(6) 0.0357(6) 0.0231(6) 0.0050(6) 0.0028(5) 0.0025(5)
Si2 0.0276(5) 0.0301(6) 0.0257(6) -0.0077(6) -0.0029(5) 0.0034(5)
C2 0.0167(16) 0.0144(17) 0.0183(18) 0.0027(15) -0.0017(16) 0.0004(13)
Si3 0.0213(5) 0.0286(6) 0.0315(6) -0.0029(6) 0.0028(5) -0.0059(4)
C3 0.0191(19) 0.045(3) 0.022(2) -0.001(2) 0.0010(18) 0.0026(17)
Si4 0.0202(5) 0.0318(6) 0.0386(7) -0.0062(6) -0.0047(6) 0.0054(5)
C4 0.0187(17) 0.0178(18) 0.022(2) -0.0038(16) 0.0012(16) 0.0023(13)
Na1 0.0261(8) 0.0262(8) 0.0262(9) -0.0007(8) 0.0069(7) 0.0000(7)
O1 0.0290(15) 0.0315(16) 0.0405(18) 0.0002(16) 0.0095(15) 0.0059(12)
O2 0.0414(17) 0.0390(18) 0.0395(19) 0.0097(17) -0.0048(16) -0.0177(14)
O3 0.0301(16) 0.057(2) 0.0322(17) -0.0175(16) 0.0050(15) -0.0058(15)
N1 0.0151(13) 0.0148(14) 0.0204(15) 0.0022(14) -0.0001(13) -0.0022(11)
N2 0.0188(14) 0.0150(15) 0.0179(16) 0.0005(14) -0.0023(14) 0.0012(12)
N3 0.0210(15) 0.0278(17) 0.0190(16) -0.0002(15) 0.0004(14) -0.0010(12)
N4 0.0158(14) 0.0259(17) 0.0261(18) -0.0038(16) -0.0014(14) 0.0010(12)
C5 0.0182(16) 0.0217(18) 0.0187(18) -0.0005(17) 0.0065(15) 0.0032(14)
C6 0.0165(18) 0.076(3) 0.033(2) -0.002(3) -0.004(2) 0.010(2)
C7 0.021(2) 0.090(4) 0.045(3) -0.018(3) -0.005(2) -0.016(2)
C8 0.036(2) 0.052(3) 0.044(3) -0.016(3) 0.005(2) -0.021(2)
C9 0.026(2) 0.036(2) 0.030(2) -0.004(2) 0.0024(19) -0.0128(17)
C10 0.031(2) 0.046(3) 0.038(3) 0.011(2) -0.008(2) 0.017(2)
C11 0.069(4) 0.058(3) 0.095(5) 0.035(4) 0.054(4) 0.034(3)
C12 0.059(3) 0.070(3) 0.030(3) 0.008(3) 0.010(3) 0.034(3)
C13 0.038(2) 0.022(2) 0.042(3) 0.000(2) -0.002(2) -0.0061(18)
C14 0.095(4) 0.039(3) 0.051(3) 0.007(3) 0.002(4) 0.013(3)
C15 0.060(3) 0.034(2) 0.075(4) -0.021(3) 0.014(3) -0.014(2)
C16 0.0167(17) 0.024(2) 0.0173(18) -0.0001(17) 0.0009(16) -0.0030(14)
C17 0.0231(19) 0.026(2) 0.025(2) 0.0022(19) -0.0023(18) -0.0005(16)
C18 0.026(2) 0.040(2) 0.027(2) 0.001(2) -0.007(2) -0.0031(17)
C19 0.033(2) 0.036(2) 0.030(2) -0.011(2) -0.009(2) -0.0079(18)
C20 0.030(2) 0.026(2) 0.037(3) -0.013(2) -0.002(2) -0.0043(17)
C21 0.0179(18) 0.026(2) 0.020(2) -0.0041(18) 0.0010(17) -0.0036(15)
C22 0.047(3) 0.022(2) 0.032(2) 0.010(2) -0.016(2) 0.0001(19)
C23 0.048(3) 0.038(3) 0.104(5) 0.033(4) 0.005(3) -0.004(2)
C24 0.058(3) 0.034(2) 0.051(3) -0.002(3) -0.005(3) 0.010(2)
C25 0.031(2) 0.022(2) 0.035(3) -0.002(2) 0.001(2) 0.0044(16)
C26 0.033(2) 0.027(2) 0.065(4) 0.001(3) -0.006(3) 0.0024(18)
C27 0.044(3) 0.025(2) 0.051(3) 0.005(2) 0.009(3) 0.0060(19)
C28 0.055(3) 0.041(3) 0.054(3) 0.025(3) 0.007(3) 0.014(2)
C29 0.046(3) 0.072(4) 0.028(3) 0.013(3) -0.002(2) -0.009(2)
C30 0.042(3) 0.044(3) 0.028(2) 0.004(2) 0.008(2) -0.009(2)
C31 0.045(3) 0.031(2) 0.053(3) -0.001(3) -0.006(3) -0.001(2)
C32 0.054(3) 0.047(3) 0.039(3) -0.011(2) 0.007(3) 0.016(2)
C33 0.039(3) 0.055(3) 0.038(3) -0.009(3) -0.012(2) -0.002(2)
C34 0.036(2) 0.023(2) 0.055(3) -0.003(2) 0.007(2) -0.0037(17)
C35 0.039(3) 0.051(3) 0.036(2) -0.008(3) 0.002(2) -0.010(2)
C36 0.025(2) 0.050(3) 0.050(3) -0.002(3) 0.012(2) -0.011(2)
C37 0.046(3) 0.030(2) 0.101(5) -0.004(3) -0.004(3) 0.003(2)
C38 0.035(2) 0.047(3) 0.047(3) -0.003(3) -0.011(2) 0.011(2)
C39 0.037(3) 0.066(3) 0.041(3) -0.019(3) -0.002(2) 0.021(2)
C40 0.036(2) 0.034(2) 0.041(3) 0.002(2) 0.008(2) -0.0010(19)
C41 0.030(2) 0.045(3) 0.061(3) 0.004(3) 0.004(3) 0.003(2)
C42 0.040(3) 0.028(2) 0.065(4) -0.006(3) 0.014(3) 0.006(2)
C43 0.037(2) 0.032(2) 0.048(3) 0.002(3) 0.001(2) 0.0025(19)
C44 0.047(3) 0.047(3) 0.051(3) -0.007(3) -0.008(3) -0.016(2)
C45 0.060(4) 0.043(3) 0.117(6) 0.005(4) -0.012(4) -0.017(3)
C46 0.100(5) 0.056(4) 0.084(5) 0.025(4) 0.006(5) -0.020(4)
C47 0.105(5) 0.078(4) 0.055(4) 0.034(4) -0.029(4) -0.045(4)
C48 0.041(3) 0.075(4) 0.030(3) -0.011(3) 0.010(2) 0.006(3)
C49 0.112(5) 0.071(4) 0.042(3) -0.011(3) 0.001(4) 0.035(4)
C50 0.111(6) 0.069(4) 0.084(5) -0.024(4) -0.021(5) -0.023(4)
C51 0.037(3) 0.100(5) 0.055(4) -0.024(4) -0.004(3) -0.006(3)

loop_
_atom_type_symbol
_atom_type_description
_atom_type_scat_dispersion_real
_atom_type_scat_dispersion_imag
_atom_type_scat_source
C C 0.0033 0.0016 'International Tables Vol C Tables 4.2.6.8 and 6.1.1.4'
N N 0.0061 0.0033 'International Tables Vol C Tables 4.2.6.8 and 6.1.1.4'
O O 0.0106 0.0060 'International Tables Vol C Tables 4.2.6.8 and 6.1.1.4'
Na Na 0.0362 0.0249 'International Tables Vol C Tables 4.2.6.8 and 6.1.1.4'
Si Si 0.0817 0.0704 'International Tables Vol C Tables 4.2.6.8 and 6.1.1.4'
Fe Fe 0.3463 0.8444 'International Tables Vol C Tables 4.2.6.8 and 6.1.1.4'
H H 0.0000 0.0000 'International Tables Vol C Tables 4.2.6.8 and 6.1.1.4'

loop_
_geom_angle_atom_site_label_1
_geom_angle_atom_site_label_2
_geom_angle_atom_site_label_3
_geom_angle
N4 Fe1 N3 123.39(13)
N4 Fe1 C4 131.45(14)
N3 Fe1 C4 105.15(14)
C9 C1 C3 123.1(4)
C9 C1 N1 118.0(3)
C3 C1 N1 118.9(3)
N3 Si1 C28 112.24(19)
N3 Si1 C30 110.86(18)
C28 Si1 C30 107.5(2)
N3 Si1 C29 114.2(2)
C28 Si1 C29 105.4(2)
C30 Si1 C29 106.2(2)
N3 Si2 C31 113.48(19)
N3 Si2 C32 113.0(2)
C31 Si2 C32 105.3(2)
N3 Si2 C33 114.1(2)
C31 Si2 C33 104.5(2)
C32 Si2 C33 105.6(2)
N1 C2 N2 101.7(3)
N1 C2 Na1 121.3(2)
N2 C2 Na1 136.9(3)
N4 Si3 C34 109.98(17)
N4 Si3 C35 113.8(2)
C34 Si3 C35 106.2(2)
N4 Si3 C36 113.37(19)
C34 Si3 C36 106.8(2)
C35 Si3 C36 106.3(2)
C6 C3 C1 117.0(4)
C6 C3 C10 122.0(4)
C1 C3 C10 120.9(4)
N4 Si4 C37 112.24(19)
N4 Si4 C39 111.66(19)
C37 Si4 C39 107.3(3)
N4 Si4 C38 113.30(19)
C37 Si4 C38 103.4(2)
C39 Si4 C38 108.4(2)
C5 C4 N2 102.2(3)
C5 C4 Fe1 117.3(3)
N2 C4 Fe1 139.3(3)
O3 Na1 O2 93.05(12)
O3 Na1 O1 95.16(12)
O2 Na1 O1 96.46(12)
O3 Na1 C2 119.00(12)
O2 Na1 C2 123.23(12)
O1 Na1 C2 122.76(12)
C43 O1 C40 108.9(3)
C43 O1 Na1 126.4(2)
C40 O1 Na1 122.7(2)
C47 O2 C44 107.9(4)
C47 O2 Na1 125.7(3)
C44 O2 Na1 126.4(3)
C48 O3 C51 104.9(4)
C48 O3 Na1 123.6(3)
C51 O3 Na1 127.9(3)
C2 N1 C5 112.0(3)
C2 N1 C1 123.9(3)
C5 N1 C1 124.0(3)
C2 N2 C4 114.8(3)
C2 N2 C16 121.0(3)
C4 N2 C16 124.2(3)
Si2 N3 Si1 124.9(2)
Si2 N3 Fe1 123.50(18)
Si1 N3 Fe1 111.06(16)
Si4 N4 Si3 121.66(17)
Si4 N4 Fe1 120.02(17)
Si3 N4 Fe1 117.44(16)
C4 C5 N1 109.3(3)
C4 C5 H5 125.3
N1 C5 H5 125.3
C7 C6 C3 121.2(4)
C7 C6 H6 119.4
C3 C6 H6 119.4
C8 C7 C6 120.6(4)
C8 C7 H7 119.7
C6 C7 H7 119.7
C7 C8 C9 121.1(4)
C7 C8 H8 119.5
C9 C8 H8 119.5
C8 C9 C1 117.1(4)
C8 C9 C13 121.5(4)
C1 C9 C13 121.4(4)
C3 C10 C11 111.5(4)
C3 C10 C12 114.0(4)
C11 C10 C12 109.3(4)
C3 C10 H10 107.2
C11 C10 H10 107.2
C12 C10 H10 107.2
C10 C11 H11A 109.5
C10 C11 H11B 109.5
H11A C11 H11B 109.5
C10 C11 H11C 109.5
H11A C11 H11C 109.5
H11B C11 H11C 109.5
C10 C12 H12A 109.5
C10 C12 H12B 109.5
H12A C12 H12B 109.5
C10 C12 H12C 109.5
H12A C12 H12C 109.5
H12B C12 H12C 109.5
C9 C13 C14 111.1(4)
C9 C13 C15 112.8(4)
C14 C13 C15 110.3(4)
C9 C13 H13 107.5
C14 C13 H13 107.5
C15 C13 H13 107.5
C13 C14 H14A 109.5
C13 C14 H14B 109.5
H14A C14 H14B 109.5
C13 C14 H14C 109.5
H14A C14 H14C 109.5
H14B C14 H14C 109.5
C13 C15 H15A 109.5
C13 C15 H15B 109.5
H15A C15 H15B 109.5
C13 C15 H15C 109.5
H15A C15 H15C 109.5
H15B C15 H15C 109.5
C17 C16 C21 123.1(4)
C17 C16 N2 118.2(3)
C21 C16 N2 118.7(3)
C16 C17 C18 117.6(3)
C16 C17 C22 122.0(4)
C18 C17 C22 120.3(4)
C19 C18 C17 120.6(4)
C19 C18 H18 119.7
C17 C18 H18 119.7
C18 C19 C20 120.3(4)
C18 C19 H19 119.8
C20 C19 H19 119.8
C21 C20 C19 121.5(4)
C21 C20 H20 119.3
C19 C20 H20 119.3
C20 C21 C16 116.9(4)
C20 C21 C25 121.4(4)
C16 C21 C25 121.7(3)
C24 C22 C17 112.7(4)
C24 C22 C23 111.2(4)
C17 C22 C23 110.3(4)
C24 C22 H22 107.5
C17 C22 H22 107.5
C23 C22 H22 107.5
C22 C23 H23A 109.5
C22 C23 H23B 109.5
H23A C23 H23B 109.5
C22 C23 H23C 109.5
H23A C23 H23C 109.5
H23B C23 H23C 109.5
C22 C24 H24A 109.5
C22 C24 H24B 109.5
H24A C24 H24B 109.5
C22 C24 H24C 109.5
H24A C24 H24C 109.5
H24B C24 H24C 109.5
C21 C25 C27 114.6(4)
C21 C25 C26 110.0(4)
C27 C25 C26 109.3(3)
C21 C25 H25 107.6
C27 C25 H25 107.6
C26 C25 H25 107.6
C25 C26 H26A 109.5
C25 C26 H26B 109.5
H26A C26 H26B 109.5
C25 C26 H26C 109.5
H26A C26 H26C 109.5
H26B C26 H26C 109.5
C25 C27 H27A 109.5
C25 C27 H27B 109.5
H27A C27 H27B 109.5
C25 C27 H27C 109.5
H27A C27 H27C 109.5
H27B C27 H27C 109.5
Si1 C28 H28A 109.5
Si1 C28 H28B 109.5
H28A C28 H28B 109.5
Si1 C28 H28C 109.5
H28A C28 H28C 109.5
H28B C28 H28C 109.5
Si1 C29 H29A 109.5
Si1 C29 H29B 109.5
H29A C29 H29B 109.5
Si1 C29 H29C 109.5
H29A C29 H29C 109.5
H29B C29 H29C 109.5
Si1 C30 H30A 109.5
Si1 C30 H30B 109.5
H30A C30 H30B 109.5
Si1 C30 H30C 109.5
H30A C30 H30C 109.5
H30B C30 H30C 109.5
Si2 C31 H31A 109.5
Si2 C31 H31B 109.5
H31A C31 H31B 109.5
Si2 C31 H31C 109.5
H31A C31 H31C 109.5
H31B C31 H31C 109.5
Si2 C32 H32A 109.5
Si2 C32 H32B 109.5
H32A C32 H32B 109.5
Si2 C32 H32C 109.5
H32A C32 H32C 109.5
H32B C32 H32C 109.5
Si2 C33 H33A 109.5
Si2 C33 H33B 109.5
H33A C33 H33B 109.5
Si2 C33 H33C 109.5
H33A C33 H33C 109.5
H33B C33 H33C 109.5
Si3 C34 H34A 109.5
Si3 C34 H34B 109.5
H34A C34 H34B 109.5
Si3 C34 H34C 109.5
H34A C34 H34C 109.5
H34B C34 H34C 109.5
Si3 C35 H35A 109.5
Si3 C35 H35B 109.5
H35A C35 H35B 109.5
Si3 C35 H35C 109.5
H35A C35 H35C 109.5
H35B C35 H35C 109.5
Si3 C36 H36A 109.5
Si3 C36 H36B 109.5
H36A C36 H36B 109.5
Si3 C36 H36C 109.5
H36A C36 H36C 109.5
H36B C36 H36C 109.5
Si4 C37 H37A 109.5
Si4 C37 H37B 109.5
H37A C37 H37B 109.5
Si4 C37 H37C 109.5
H37A C37 H37C 109.5
H37B C37 H37C 109.5
Si4 C38 H38A 109.5
Si4 C38 H38B 109.5
H38A C38 H38B 109.5
Si4 C38 H38C 109.5
H38A C38 H38C 109.5
H38B C38 H38C 109.5
Si4 C39 H39A 109.5
Si4 C39 H39B 109.5
H39A C39 H39B 109.5
Si4 C39 H39C 109.5
H39A C39 H39C 109.5
H39B C39 H39C 109.5
O1 C40 C41 105.7(3)
O1 C40 H40A 110.6
C41 C40 H40A 110.6
O1 C40 H40B 110.6
C41 C40 H40B 110.6
H40A C40 H40B 108.7
C42 C41 C40 103.7(4)
C42 C41 H41A 111.0
C40 C41 H41A 111.0
C42 C41 H41B 111.0
C40 C41 H41B 111.0
H41A C41 H41B 109.0
C43 C42 C41 101.4(4)
C43 C42 H42A 111.5
C41 C42 H42A 111.5
C43 C42 H42B 111.5
C41 C42 H42B 111.5
H42A C42 H42B 109.3
O1 C43 C42 106.2(3)
O1 C43 H43A 110.5
C42 C43 H43A 110.5
O1 C43 H43B 110.5
C42 C43 H43B 110.5
H43A C43 H43B 108.7
O2 C44 C45 106.8(4)
O2 C44 H44A 110.4
C45 C44 H44A 110.4
O2 C44 H44B 110.4
C45 C44 H44B 110.4
H44A C44 H44B 108.6
C46 C45 C44 106.9(5)
C46 C45 H45A 110.4
C44 C45 H45A 110.4
C46 C45 H45B 110.4
C44 C45 H45B 110.4
H45A C45 H45B 108.6
C47 C46 C45 104.9(5)
C47 C46 H46A 110.8
C45 C46 H46A 110.8
C47 C46 H46B 110.8
C45 C46 H46B 110.8
H46A C46 H46B 108.8
O2 C47 C46 107.6(5)
O2 C47 H47A 110.2
C46 C47 H47A 110.2
O2 C47 H47B 110.2
C46 C47 H47B 110.2
H47A C47 H47B 108.5
O3 C48 C49 106.5(4)
O3 C48 H48A 110.4
C49 C48 H48A 110.4
O3 C48 H48B 110.4
C49 C48 H48B 110.4
H48A C48 H48B 108.6
C48 C49 C50 103.6(5)
C48 C49 H49A 111.0
C50 C49 H49A 111.0
C48 C49 H49B 111.0
C50 C49 H49B 111.0
H49A C49 H49B 109.0
C49 C50 C51 105.6(5)
C49 C50 H50A 110.6
C51 C50 H50A 110.6
C49 C50 H50B 110.6
C51 C50 H50B 110.6
H50A C50 H50B 108.8
O3 C51 C50 105.3(4)
O3 C51 H51A 110.7
C50 C51 H51A 110.7
O3 C51 H51B 110.7
C50 C51 H51B 110.7
H51A C51 H51B 108.8

loop_
_geom_bond_atom_site_label_1
_geom_bond_atom_site_label_2
_geom_bond_distance
Fe1 N4 1.973(3)
Fe1 N3 1.998(3)
Fe1 C4 2.085(4)
C1 C9 1.400(5)
C1 C3 1.400(5)
C1 N1 1.441(4)
Si1 N3 1.711(3)
Si1 C28 1.875(5)
Si1 C30 1.879(4)
Si1 C29 1.887(5)
Si2 N3 1.697(3)
Si2 C31 1.872(5)
Si2 C32 1.879(4)
Si2 C33 1.884(4)
C2 N1 1.357(4)
C2 N2 1.371(4)
C2 Na1 2.510(4)
Si3 N4 1.715(3)
Si3 C34 1.860(4)
Si3 C35 1.882(4)
Si3 C36 1.883(4)
C3 C6 1.390(5)
C3 C10 1.493(6)
Si4 N4 1.704(3)
Si4 C37 1.855(5)
Si4 C39 1.876(5)
Si4 C38 1.880(4)
C4 C5 1.351(5)
C4 N2 1.421(4)
Na1 O3 2.286(3)
Na1 O2 2.313(3)
Na1 O1 2.336(3)
O1 C43 1.434(5)
O1 C40 1.452(5)
O2 C47 1.417(6)
O2 C44 1.433(5)
O3 C48 1.421(5)
O3 C51 1.425(5)
N1 C5 1.397(4)
N2 C16 1.438(4)
C5 H5 0.9500
C6 C7 1.378(7)
C6 H6 0.9500
C7 C8 1.375(7)
C7 H7 0.9500
C8 C9 1.393(5)
C8 H8 0.9500
C9 C13 1.508(6)
C10 C11 1.535(7)
C10 C12 1.539(5)
C10 H10 1.0000
C11 H11A 0.9800
C11 H11B 0.9800
C11 H11C 0.9800
C12 H12A 0.9800
C12 H12B 0.9800
C12 H12C 0.9800
C13 C14 1.520(6)
C13 C15 1.527(6)
C13 H13 1.0000
C14 H14A 0.9800
C14 H14B 0.9800
C14 H14C 0.9800
C15 H15A 0.9800
C15 H15B 0.9800
C15 H15C 0.9800
C16 C17 1.389(5)
C16 C21 1.410(5)
C17 C18 1.404(5)
C17 C22 1.520(5)
C18 C19 1.378(5)
C18 H18 0.9500
C19 C20 1.391(6)
C19 H19 0.9500
C20 C21 1.385(5)
C20 H20 0.9500
C21 C25 1.510(5)
C22 C24 1.519(6)
C22 C23 1.525(6)
C22 H22 1.0000
C23 H23A 0.9800
C23 H23B 0.9800
C23 H23C 0.9800
C24 H24A 0.9800
C24 H24B 0.9800
C24 H24C 0.9800
C25 C27 1.528(6)
C25 C26 1.531(6)
C25 H25 1.0000
C26 H26A 0.9800
C26 H26B 0.9800
C26 H26C 0.9800
C27 H27A 0.9800
C27 H27B 0.9800
C27 H27C 0.9800
C28 H28A 0.9800
C28 H28B 0.9800
C28 H28C 0.9800
C29 H29A 0.9800
C29 H29B 0.9800
C29 H29C 0.9800
C30 H30A 0.9800
C30 H30B 0.9800
C30 H30C 0.9800
C31 H31A 0.9800
C31 H31B 0.9800
C31 H31C 0.9800
C32 H32A 0.9800
C32 H32B 0.9800
C32 H32C 0.9800
C33 H33A 0.9800
C33 H33B 0.9800
C33 H33C 0.9800
C34 H34A 0.9800
C34 H34B 0.9800
C34 H34C 0.9800
C35 H35A 0.9800
C35 H35B 0.9800
C35 H35C 0.9800
C36 H36A 0.9800
C36 H36B 0.9800
C36 H36C 0.9800
C37 H37A 0.9800
C37 H37B 0.9800
C37 H37C 0.9800
C38 H38A 0.9800
C38 H38B 0.9800
C38 H38C 0.9800
C39 H39A 0.9800
C39 H39B 0.9800
C39 H39C 0.9800
C40 C41 1.510(6)
C40 H40A 0.9900
C40 H40B 0.9900
C41 C42 1.505(6)
C41 H41A 0.9900
C41 H41B 0.9900
C42 C43 1.505(6)
C42 H42A 0.9900
C42 H42B 0.9900
C43 H43A 0.9900
C43 H43B 0.9900
C44 C45 1.486(7)
C44 H44A 0.9900
C44 H44B 0.9900
C45 C46 1.480(8)
C45 H45A 0.9900
C45 H45B 0.9900
C46 C47 1.473(7)
C46 H46A 0.9900
C46 H46B 0.9900
C47 H47A 0.9900
C47 H47B 0.9900
C48 C49 1.494(8)
C48 H48A 0.9900
C48 H48B 0.9900
C49 C50 1.496(9)
C49 H49A 0.9900
C49 H49B 0.9900
C50 C51 1.516(8)
C50 H50A 0.9900
C50 H50B 0.9900
C51 H51A 0.9900
C51 H51B 0.9900

loop_
_geom_torsion_atom_site_label_1
_geom_torsion_atom_site_label_2
_geom_torsion_atom_site_label_3
_geom_torsion_atom_site_label_4
_geom_torsion
C9 C1 C3 C6 0.0(6)
N1 C1 C3 C6 179.0(4)
C9 C1 C3 C10 -175.0(4)
N1 C1 C3 C10 3.9(6)
N2 C2 N1 C5 0.4(4)
Na1 C2 N1 C5 -177.1(2)
N2 C2 N1 C1 176.7(3)
Na1 C2 N1 C1 -0.8(4)
C9 C1 N1 C2 -99.5(4)
C3 C1 N1 C2 81.5(5)
C9 C1 N1 C5 76.4(5)
C3 C1 N1 C5 -102.6(4)
N1 C2 N2 C4 -1.5(4)
Na1 C2 N2 C4 175.4(3)
N1 C2 N2 C16 176.0(3)
Na1 C2 N2 C16 -7.1(5)
C5 C4 N2 C2 2.0(4)
Fe1 C4 N2 C2 -164.2(3)
C5 C4 N2 C16 -175.5(3)
Fe1 C4 N2 C16 18.4(6)
C31 Si2 N3 Si1 -175.5(2)
C32 Si2 N3 Si1 64.7(3)
C33 Si2 N3 Si1 -56.0(3)
C31 Si2 N3 Fe1 -4.9(3)
C32 Si2 N3 Fe1 -124.6(2)
C33 Si2 N3 Fe1 114.6(2)
C28 Si1 N3 Si2 111.6(3)
C30 Si1 N3 Si2 -128.2(2)
C29 Si1 N3 Si2 -8.2(3)
C28 Si1 N3 Fe1 -60.1(2)
C30 Si1 N3 Fe1 60.2(2)
C29 Si1 N3 Fe1 -179.90(19)
C37 Si4 N4 Si3 149.6(3)
C39 Si4 N4 Si3 -89.8(3)
C38 Si4 N4 Si3 32.9(3)
C37 Si4 N4 Fe1 -41.4(3)
C39 Si4 N4 Fe1 79.2(2)
C38 Si4 N4 Fe1 -158.1(2)
C34 Si3 N4 Si4 167.8(2)
C35 Si3 N4 Si4 -73.3(3)
C36 Si3 N4 Si4 48.3(3)
C34 Si3 N4 Fe1 -1.5(3)
C35 Si3 N4 Fe1 117.5(2)
C36 Si3 N4 Fe1 -120.9(2)
N2 C4 C5 N1 -1.6(4)
Fe1 C4 C5 N1 168.3(2)
C2 N1 C5 C4 0.8(4)
C1 N1 C5 C4 -175.5(3)
C1 C3 C6 C7 0.4(7)
C10 C3 C6 C7 175.4(5)
C3 C6 C7 C8 -0.3(8)
C6 C7 C8 C9 -0.4(8)
C7 C8 C9 C1 0.8(7)
C7 C8 C9 C13 178.5(4)
C3 C1 C9 C8 -0.6(7)
N1 C1 C9 C8 -179.6(4)
C3 C1 C9 C13 -178.4(4)
N1 C1 C9 C13 2.7(6)
C6 C3 C10 C11 -88.4(5)
C1 C3 C10 C11 86.4(5)
C6 C3 C10 C12 36.0(6)
C1 C3 C10 C12 -149.2(4)
C8 C9 C13 C14 -83.7(5)
C1 C9 C13 C14 94.0(5)
C8 C9 C13 C15 40.8(6)
C1 C9 C13 C15 -141.6(4)
C2 N2 C16 C17 95.5(4)
C4 N2 C16 C17 -87.3(4)
C2 N2 C16 C21 -82.9(4)
C4 N2 C16 C21 94.4(4)
C21 C16 C17 C18 -0.2(6)
N2 C16 C17 C18 -178.5(3)
C21 C16 C17 C22 178.6(4)
N2 C16 C17 C22 0.3(6)
C16 C17 C18 C19 0.7(6)
C22 C17 C18 C19 -178.1(4)
C17 C18 C19 C20 -1.2(7)
C18 C19 C20 C21 1.1(7)
C19 C20 C21 C16 -0.6(6)
C19 C20 C21 C25 178.2(4)
C17 C16 C21 C20 0.1(6)
N2 C16 C21 C20 178.4(3)
C17 C16 C21 C25 -178.6(4)
N2 C16 C21 C25 -0.4(5)
C16 C17 C22 C24 133.7(4)
C18 C17 C22 C24 -47.6(6)
C16 C17 C22 C23 -101.4(5)
C18 C17 C22 C23 77.4(5)
C20 C21 C25 C27 38.2(5)
C16 C21 C25 C27 -143.1(4)
C20 C21 C25 C26 -85.4(5)
C16 C21 C25 C26 93.3(4)
C43 O1 C40 C41 4.5(5)
Na1 O1 C40 C41 169.2(3)
O1 C40 C41 C42 -26.0(5)
C40 C41 C42 C43 36.4(5)
C40 O1 C43 C42 19.1(5)
Na1 O1 C43 C42 -145.0(3)
C41 C42 C43 O1 -34.5(5)
C47 O2 C44 C45 -18.2(6)
Na1 O2 C44 C45 163.1(3)
O2 C44 C45 C46 4.3(6)
C44 C45 C46 C47 10.5(7)
C44 O2 C47 C46 25.3(7)
Na1 O2 C47 C46 -156.0(4)
C45 C46 C47 O2 -21.9(8)
C51 O3 C48 C49 38.4(5)
Na1 O3 C48 C49 -121.7(4)
O3 C48 C49 C50 -26.0(6)
C48 C49 C50 C51 4.7(7)
C48 O3 C51 C50 -34.6(6)
Na1 O3 C51 C50 124.4(4)
C49 C50 C51 O3 17.9(7)
